data_7104465
loop_
_publ_author_name
'Fisher, Matthew G'
'Gale, Philip A'
'Hiscock, Jennifer R'
'Hursthouse, Michael B'
'Light, Mark E'
'Schmidtchen, Franz P'
'Tong, Christine C'

_publ_section_title
;
 1,2,3-triazole-strapped calix[4]pyrrole: a new membrane transporter
 for chloride.
;
_journal_issue 21
_journal_name_full 'Chemical communications (Cambridge, England)'
_journal_page_first 3017
_journal_page_last 3019
_journal_paper_doi 10.1039/b904089g
_journal_volume 34
_journal_year 2009
_chemical_formula_sum 'C40 H59 N7 O2'
_chemical_formula_weight 669.94
_chemical_name_systematic
;
?
;
_space_group_IT_number 61
_symmetry_cell_setting orthorhombic
_symmetry_space_group_name_Hall '-P 2ac 2ab'
_symmetry_space_group_name_H-M 'P b c a'
_atom_sites_solution_hydrogens geom
_atom_sites_solution_primary direct
_atom_sites_solution_secondary difmap
_audit_creation_method SHELXL-97
_cell_angle_alpha 90.00
_cell_angle_beta 90.00
_cell_angle_gamma 90.00
_cell_formula_units_Z 8
_cell_length_a 10.2826(2)
_cell_length_b 20.5801(6)
_cell_length_c 35.6410(10)
_cell_measurement_reflns_used 40598
_cell_measurement_temperature 120(2)
_cell_measurement_theta_max 26.02
_cell_measurement_theta_min 2.91
_cell_volume 7542.2(3)
_computing_cell_refinement 'DENZO (Otwinowski & Minor, 1997) & COLLECT (Hooft, R.W.W., 1998)'
_computing_data_collection 'COLLECT (Hooft, R.W.W., 1998)'
_computing_data_reduction 'DENZO (Otwinowski & Minor, 1997) & COLLECT (Hooft, R.W.W., 1998)'
_computing_molecular_graphics 'CAMERON (Watkin, et al., 1993)'
_computing_publication_material 'WINGX (Farrugia, 1998)'
_computing_structure_refinement 'SHELXL-97 (Sheldrick, 2008)'
_computing_structure_solution 'SHELXS-97 (Sheldrick, 1997)'
_diffrn_ambient_temperature 120(2)
_diffrn_detector_area_resol_mean 9.091
_diffrn_measured_fraction_theta_full 0.998
_diffrn_measured_fraction_theta_max 0.998
_diffrn_measurement_device_type 'Bruker-Nonius CCD camera on \k-goniostat'
_diffrn_measurement_method '\f & \w scans to fill the asymmetric unit'
_diffrn_radiation_monochromator graphite
_diffrn_radiation_source 'Bruker Nonius FR591 Rotating Anode'
_diffrn_radiation_type MoK\a
_diffrn_radiation_wavelength 0.71073
_diffrn_reflns_av_R_equivalents 0.1269
_diffrn_reflns_av_sigmaI/netI 0.1064
_diffrn_reflns_limit_h_max 8
_diffrn_reflns_limit_h_min -12
_diffrn_reflns_limit_k_max 24
_diffrn_reflns_limit_k_min -15
_diffrn_reflns_limit_l_max 42
_diffrn_reflns_limit_l_min -42
_diffrn_reflns_number 43094
_diffrn_reflns_theta_full 25.01
_diffrn_reflns_theta_max 25.01
_diffrn_reflns_theta_min 3.02
_diffrn_standards_number 0
_exptl_absorpt_coefficient_mu 0.074
_exptl_absorpt_correction_T_max 0.9963
_exptl_absorpt_correction_T_min 0.9681
_exptl_absorpt_correction_type multi-scan
_exptl_absorpt_process_details
;
SADABS V2.10 (Sheldrick, G.M., 2003)
;
_exptl_crystal_colour Colourless
_exptl_crystal_density_diffrn 1.180
_exptl_crystal_density_method 'not measured'
_exptl_crystal_description Block
_exptl_crystal_F_000 2912
_exptl_crystal_size_max 0.3
_exptl_crystal_size_mid 0.2
_exptl_crystal_size_min 0.05
_refine_diff_density_max 0.275
_refine_diff_density_min -0.251
_refine_diff_density_rms 0.058
_refine_ls_extinction_coef 0.0027(4)
_refine_ls_extinction_expression Fc^*^=kFc[1+0.001xFc^2^\l^3^/sin(2\q)]^-1/4^
_refine_ls_extinction_method SHELXL
_refine_ls_goodness_of_fit_ref 1.030
_refine_ls_hydrogen_treatment mixed
_refine_ls_matrix_type full
_refine_ls_number_parameters 475
_refine_ls_number_reflns 6648
_refine_ls_number_restraints 0
_refine_ls_restrained_S_all 1.030
_refine_ls_R_factor_all 0.1318
_refine_ls_R_factor_gt 0.0656
_refine_ls_shift/su_max 0.000
_refine_ls_shift/su_mean 0.000
_refine_ls_structure_factor_coef Fsqd
_refine_ls_weighting_details 'calc w=1/[\s^2^(Fo^2^)+(0.0800P)^2^+0.0154P] where P=(Fo^2^+2Fc^2^)/3'
_refine_ls_weighting_scheme calc
_refine_ls_wR_factor_gt 0.1445
_refine_ls_wR_factor_ref 0.1737
_reflns_number_gt 3778
_reflns_number_total 6648
_reflns_threshold_expression >2\s(I)
_cod_data_source_file b904089g.txt
_cod_data_source_block 2008sot1075
_cod_depositor_comments
;
The following automatic conversions were performed:
'_symmetry_cell_setting' value 'Orthorhombic' changed to 'orthorhombic'
according to '/home/saulius/struct/CIF-dictionaries/cif_core.dic'
dictionary named 'cif_core.dic' version 2.4.1 from 2010-06-29.

Automatic conversion script
Id: cif_fix_enum 1527 2010-12-29 10:47:43Z saulius 
;
_cod_original_sg_symbol_H-M Pbca
_cod_database_code 7104465

loop_
_symmetry_equiv_pos_as_xyz
'x, y, z'
'-x+1/2, -y, z+1/2'
'-x, y+1/2, -z+1/2'
'x+1/2, -y+1/2, -z'
'-x, -y, -z'
'x-1/2, y, -z-1/2'
'x, -y-1/2, z-1/2'
'-x-1/2, y-1/2, z'

loop_
_atom_site_label
_atom_site_type_symbol
_atom_site_fract_x
_atom_site_fract_y
_atom_site_fract_z
_atom_site_U_iso_or_equiv
_atom_site_adp_type
_atom_site_occupancy
_atom_site_symmetry_multiplicity
_atom_site_calc_flag
_atom_site_refinement_flags
_atom_site_disorder_assembly
_atom_site_disorder_group
C39 C 0.1766(3) 0.12544(17) 0.35954(9) 0.0482(9) Uani 1 1 d . . .
H39A H 0.2333 0.1637 0.3598 0.072 Uiso 1 1 calc R . .
H39B H 0.2245 0.0882 0.3494 0.072 Uiso 1 1 calc R . .
H39C H 0.1480 0.1157 0.3852 0.072 Uiso 1 1 calc R . .
C40 C 0.2849(3) 0.12176(17) 0.01261(9) 0.0500(9) Uani 1 1 d . . .
H40A H 0.1940 0.1097 0.0170 0.075 Uiso 1 1 calc R . .
H40B H 0.3182 0.0981 -0.0092 0.075 Uiso 1 1 calc R . .
H40C H 0.2905 0.1686 0.0079 0.075 Uiso 1 1 calc R . .
O1 O 0.36107(19) 0.10558(11) 0.04503(6) 0.0381(6) Uani 1 1 d . . .
O2 O 0.06558(18) 0.13816(10) 0.33650(6) 0.0394(6) Uani 1 1 d . . .
H801 H 0.310(3) 0.1098(18) 0.0629(10) 0.063(12) Uiso 1 1 d . . .
H802 H 0.101(4) 0.152(2) 0.3121(13) 0.113(17) Uiso 1 1 d . . .
H901 H 0.540(3) 0.1617(16) 0.0539(8) 0.053(11) Uiso 1 1 d . . .
H902 H 0.504(3) 0.0349(15) 0.0668(8) 0.053(10) Uiso 1 1 d . . .
H903 H 0.405(3) 0.0791(15) 0.1445(8) 0.047(9) Uiso 1 1 d . . .
H904 H 0.441(3) 0.1952(15) 0.1302(8) 0.048(9) Uiso 1 1 d . . .
C1 C 0.6492(2) 0.23537(15) 0.06761(7) 0.0285(7) Uani 1 1 d . . .
C2 C 0.7820(3) 0.24160(15) 0.06397(8) 0.0335(7) Uani 1 1 d . . .
H2 H 0.8322 0.2784 0.0709 0.040 Uiso 1 1 calc R . .
C3 C 0.8301(3) 0.18384(15) 0.04809(8) 0.0340(8) Uani 1 1 d . . .
H3 H 0.9185 0.1752 0.0423 0.041 Uiso 1 1 calc R . .
C4 C 0.7277(3) 0.14202(15) 0.04237(8) 0.0313(7) Uani 1 1 d . . .
C5 C 0.7253(3) 0.07251(15) 0.02868(8) 0.0345(8) Uani 1 1 d . . .
C6 C 0.6277(3) 0.06461(16) -0.00343(8) 0.0419(8) Uani 1 1 d . . .
H6A H 0.6313 0.0200 -0.0130 0.063 Uiso 1 1 calc R . .
H6B H 0.6494 0.0949 -0.0237 0.063 Uiso 1 1 calc R . .
H6C H 0.5398 0.0739 0.0058 0.063 Uiso 1 1 calc R . .
C7 C 0.8605(3) 0.05549(16) 0.01294(9) 0.0452(9) Uani 1 1 d . . .
H7A H 0.9262 0.0616 0.0325 0.068 Uiso 1 1 calc R . .
H7B H 0.8802 0.0839 -0.0084 0.068 Uiso 1 1 calc R . .
H7C H 0.8612 0.0101 0.0046 0.068 Uiso 1 1 calc R . .
C8 C 0.6966(3) 0.02649(15) 0.06087(8) 0.0333(7) Uani 1 1 d . . .
C9 C 0.7802(3) -0.00732(16) 0.08298(9) 0.0415(8) Uani 1 1 d . . .
H9 H 0.8718 -0.0096 0.0798 0.050 Uiso 1 1 calc R . .
C10 C 0.7075(3) -0.03848(15) 0.11143(9) 0.0423(8) Uani 1 1 d . . .
H10 H 0.7419 -0.0653 0.1307 0.051 Uiso 1 1 calc R . .
C11 C 0.5793(3) -0.02338(15) 0.10640(8) 0.0339(7) Uani 1 1 d . . .
C12 C 0.4605(3) -0.04667(15) 0.12788(8) 0.0350(8) Uani 1 1 d . . .
C13 C 0.4305(3) -0.11694(16) 0.11613(9) 0.0430(8) Uani 1 1 d . . .
H13A H 0.3539 -0.1325 0.1298 0.065 Uiso 1 1 calc R . .
H13B H 0.5052 -0.1447 0.1220 0.065 Uiso 1 1 calc R . .
H13C H 0.4133 -0.1184 0.0891 0.065 Uiso 1 1 calc R . .
C14 C 0.3443(3) -0.00433(15) 0.12024(8) 0.0329(7) Uani 1 1 d . . .
C15 C 0.2268(3) -0.01740(17) 0.10336(8) 0.0390(8) Uani 1 1 d . . .
H15 H 0.2031 -0.0569 0.0914 0.047 Uiso 1 1 calc R . .
C16 C 0.1474(3) 0.03851(16) 0.10689(8) 0.0403(8) Uani 1 1 d . . .
H16 H 0.0611 0.0428 0.0977 0.048 Uiso 1 1 calc R . .
C17 C 0.2153(3) 0.08512(15) 0.12570(8) 0.0317(7) Uani 1 1 d . . .
C18 C 0.1804(3) 0.15395(15) 0.13632(8) 0.0337(8) Uani 1 1 d . . .
C19 C 0.2186(3) 0.16783(16) 0.17718(8) 0.0371(8) Uani 1 1 d . . .
H19A H 0.3129 0.1633 0.1800 0.056 Uiso 1 1 calc R . .
H19B H 0.1746 0.1368 0.1938 0.056 Uiso 1 1 calc R . .
H19C H 0.1925 0.2122 0.1838 0.056 Uiso 1 1 calc R . .
C20 C 0.0324(3) 0.16241(17) 0.13302(9) 0.0434(9) Uani 1 1 d . . .
H20A H 0.0084 0.2065 0.1408 0.065 Uiso 1 1 calc R . .
H20B H -0.0112 0.1308 0.1492 0.065 Uiso 1 1 calc R . .
H20C H 0.0057 0.1554 0.1069 0.065 Uiso 1 1 calc R . .
C21 C 0.2466(3) 0.20094(15) 0.10989(8) 0.0310(7) Uani 1 1 d . . .
C22 C 0.1999(3) 0.23567(15) 0.08000(8) 0.0341(7) Uani 1 1 d . . .
H22 H 0.1125 0.2362 0.0714 0.041 Uiso 1 1 calc R . .
C23 C 0.3049(3) 0.27063(15) 0.06411(8) 0.0344(7) Uani 1 1 d . . .
H23 H 0.2998 0.2989 0.0431 0.041 Uiso 1 1 calc R . .
C24 C 0.4150(2) 0.25674(14) 0.08421(8) 0.0308(7) Uani 1 1 d . . .
C25 C 0.5512(3) 0.28409(15) 0.08233(8) 0.0324(7) Uani 1 1 d . . .
C26 C 0.5516(3) 0.34279(15) 0.05566(8) 0.0377(8) Uani 1 1 d . . .
H26A H 0.6391 0.3616 0.0548 0.057 Uiso 1 1 calc R . .
H26B H 0.4899 0.3755 0.0648 0.057 Uiso 1 1 calc R . .
H26C H 0.5261 0.3287 0.0305 0.057 Uiso 1 1 calc R . .
C27 C 0.5924(3) 0.30593(15) 0.12215(7) 0.0331(7) Uani 1 1 d . . .
H27A H 0.5935 0.2674 0.1388 0.040 Uiso 1 1 calc R . .
H27B H 0.6822 0.3232 0.1209 0.040 Uiso 1 1 calc R . .
C28 C 0.5042(3) 0.35786(15) 0.13979(8) 0.0356(8) Uani 1 1 d . . .
H28A H 0.5298 0.4010 0.1299 0.043 Uiso 1 1 calc R . .
H28B H 0.4134 0.3496 0.1319 0.043 Uiso 1 1 calc R . .
C29 C 0.5091(3) 0.35995(15) 0.18235(8) 0.0383(8) Uani 1 1 d . . .
H29A H 0.4682 0.4008 0.1911 0.046 Uiso 1 1 calc R . .
H29B H 0.6011 0.3603 0.1905 0.046 Uiso 1 1 calc R . .
C30 C 0.4401(3) 0.30261(16) 0.20041(8) 0.0391(8) Uani 1 1 d . . .
H30A H 0.3493 0.3016 0.1912 0.047 Uiso 1 1 calc R . .
H30B H 0.4829 0.2621 0.1919 0.047 Uiso 1 1 calc R . .
C31 C 0.4379(3) 0.30288(16) 0.24304(8) 0.0416(8) Uani 1 1 d . . .
H31A H 0.5274 0.3089 0.2526 0.050 Uiso 1 1 calc R . .
H31B H 0.3844 0.3398 0.2519 0.050 Uiso 1 1 calc R . .
C32 C 0.4416(3) 0.18317(17) 0.25864(8) 0.0388(8) Uani 1 1 d . . .
H32 H 0.5288 0.1734 0.2518 0.047 Uiso 1 1 calc R . .
C33 C 0.3507(3) 0.14121(16) 0.27098(8) 0.0328(7) Uani 1 1 d . . .
C34 C 0.3576(3) 0.06928(17) 0.27408(9) 0.0486(9) Uani 1 1 d . . .
H34A H 0.2824 0.0534 0.2888 0.058 Uiso 1 1 calc R . .
H34B H 0.4379 0.0570 0.2877 0.058 Uiso 1 1 calc R . .
C35 C 0.3572(3) 0.03653(18) 0.23536(9) 0.0543(10) Uani 1 1 d . . .
H35A H 0.2713 0.0440 0.2236 0.065 Uiso 1 1 calc R . .
H35B H 0.4233 0.0581 0.2195 0.065 Uiso 1 1 calc R . .
C36 C 0.3841(3) -0.03567(18) 0.23540(9) 0.0538(10) Uani 1 1 d . . .
H36A H 0.3197 -0.0577 0.2517 0.065 Uiso 1 1 calc R . .
H36B H 0.4716 -0.0436 0.2460 0.065 Uiso 1 1 calc R . .
C37 C 0.3774(3) -0.06471(17) 0.19598(8) 0.0469(9) Uani 1 1 d . . .
H37A H 0.2948 -0.0511 0.1841 0.056 Uiso 1 1 calc R . .
H37B H 0.3764 -0.1127 0.1980 0.056 Uiso 1 1 calc R . .
C38 C 0.4907(3) -0.04445(16) 0.17061(8) 0.0396(8) Uani 1 1 d . . .
H38A H 0.5656 -0.0733 0.1757 0.048 Uiso 1 1 calc R . .
H38B H 0.5170 0.0003 0.1773 0.048 Uiso 1 1 calc R . .
N1 N 0.6177(3) 0.17502(13) 0.05387(6) 0.0324(6) Uani 1 1 d . . .
N2 N 0.5737(2) 0.01598(13) 0.07554(7) 0.0326(6) Uani 1 1 d . . .
N3 N 0.3367(2) 0.05841(13) 0.13354(6) 0.0318(6) Uani 1 1 d . . .
N4 N 0.3785(2) 0.21375(12) 0.11209(7) 0.0310(6) Uani 1 1 d . . .
N5 N 0.3840(2) 0.24151(14) 0.25796(7) 0.0390(7) Uani 1 1 d . . .
N6 N 0.2595(2) 0.23686(15) 0.26905(7) 0.0433(7) Uani 1 1 d . . .
N7 N 0.2391(2) 0.17519(14) 0.27731(7) 0.0423(7) Uani 1 1 d . . .

loop_
_atom_site_aniso_label
_atom_site_aniso_U_11
_atom_site_aniso_U_22
_atom_site_aniso_U_33
_atom_site_aniso_U_23
_atom_site_aniso_U_13
_atom_site_aniso_U_12
C39 0.049(2) 0.052(2) 0.043(2) 0.0015(18) -0.0025(16) 0.0039(17)
C40 0.057(2) 0.049(2) 0.044(2) 0.0013(18) -0.0136(16) 0.0049(17)
O1 0.0370(13) 0.0467(16) 0.0305(12) 0.0006(11) -0.0035(10) -0.0001(10)
O2 0.0308(12) 0.0455(15) 0.0420(14) -0.0011(11) 0.0008(10) 0.0003(10)
C1 0.0310(17) 0.0281(19) 0.0262(15) -0.0001(14) -0.0011(12) -0.0012(13)
C2 0.0369(19) 0.029(2) 0.0351(17) -0.0047(15) 0.0005(13) -0.0073(14)
C3 0.0310(17) 0.038(2) 0.0336(17) -0.0014(15) 0.0017(12) -0.0021(15)
C4 0.0301(17) 0.034(2) 0.0299(16) 0.0000(15) 0.0013(12) 0.0019(15)
C5 0.0329(17) 0.035(2) 0.0355(17) -0.0053(15) 0.0038(13) -0.0023(14)
C6 0.0417(18) 0.044(2) 0.0398(19) -0.0070(16) 0.0036(14) -0.0050(15)
C7 0.0446(19) 0.040(2) 0.051(2) -0.0103(17) 0.0125(15) -0.0037(15)
C8 0.0333(18) 0.0250(19) 0.0416(18) -0.0048(15) 0.0011(14) -0.0007(14)
C9 0.0302(17) 0.038(2) 0.056(2) 0.0003(18) 0.0042(15) 0.0004(15)
C10 0.043(2) 0.033(2) 0.051(2) 0.0067(17) -0.0040(15) 0.0055(15)
C11 0.0392(19) 0.028(2) 0.0342(18) -0.0027(15) -0.0003(13) -0.0002(14)
C12 0.0457(19) 0.0266(19) 0.0328(17) -0.0017(15) 0.0007(13) -0.0003(14)
C13 0.051(2) 0.032(2) 0.046(2) -0.0008(17) 0.0054(15) -0.0050(16)
C14 0.0383(18) 0.028(2) 0.0324(16) 0.0035(15) 0.0008(13) -0.0061(14)
C15 0.046(2) 0.035(2) 0.0362(18) -0.0021(16) -0.0058(14) -0.0114(16)
C16 0.0309(18) 0.042(2) 0.048(2) 0.0057(17) -0.0076(14) -0.0079(16)
C17 0.0294(17) 0.033(2) 0.0322(17) 0.0049(15) 0.0003(12) -0.0058(14)
C18 0.0296(17) 0.040(2) 0.0311(17) 0.0012(15) -0.0012(12) -0.0002(14)
C19 0.0333(17) 0.044(2) 0.0342(17) 0.0000(16) 0.0022(12) 0.0022(15)
C20 0.0305(17) 0.054(2) 0.046(2) 0.0064(18) 0.0009(13) -0.0001(15)
C21 0.0270(17) 0.035(2) 0.0312(16) -0.0017(15) 0.0024(12) 0.0029(14)
C22 0.0321(17) 0.034(2) 0.0359(17) 0.0009(16) -0.0070(13) 0.0018(14)
C23 0.0383(18) 0.0298(19) 0.0351(17) 0.0055(15) -0.0052(13) 0.0010(14)
C24 0.0312(17) 0.0317(19) 0.0293(16) 0.0012(15) -0.0011(12) 0.0010(14)
C25 0.0351(17) 0.030(2) 0.0317(16) 0.0028(15) 0.0001(12) -0.0029(14)
C26 0.0404(18) 0.030(2) 0.0424(19) 0.0009(16) -0.0009(14) -0.0008(14)
C27 0.0351(17) 0.033(2) 0.0314(17) 0.0021(15) 0.0021(12) -0.0074(14)
C28 0.0372(17) 0.035(2) 0.0342(18) -0.0002(15) -0.0008(13) -0.0025(14)
C29 0.0363(18) 0.036(2) 0.0426(19) -0.0117(16) 0.0010(13) -0.0035(15)
C30 0.0414(18) 0.042(2) 0.0341(18) -0.0069(16) -0.0011(13) -0.0033(15)
C31 0.0431(18) 0.044(2) 0.0378(19) -0.0046(17) 0.0033(14) -0.0042(16)
C32 0.0322(17) 0.051(2) 0.0333(18) -0.0032(17) -0.0015(13) 0.0050(17)
C33 0.0328(18) 0.037(2) 0.0285(16) -0.0029(15) -0.0007(12) 0.0032(15)
C34 0.047(2) 0.058(3) 0.041(2) 0.0044(19) 0.0018(14) 0.0025(17)
C35 0.071(2) 0.052(3) 0.040(2) 0.0005(19) -0.0021(16) 0.0079(19)
C36 0.073(2) 0.053(3) 0.036(2) 0.0083(18) -0.0003(16) 0.0048(19)
C37 0.061(2) 0.044(2) 0.0363(19) 0.0068(17) 0.0026(15) 0.0077(17)
C38 0.0476(19) 0.036(2) 0.0349(18) 0.0028(16) -0.0034(14) 0.0063(15)
N1 0.0319(16) 0.0313(17) 0.0339(15) -0.0020(12) 0.0016(11) -0.0034(13)
N2 0.0324(16) 0.0321(17) 0.0334(15) -0.0008(13) -0.0026(11) 0.0020(12)
N3 0.0292(15) 0.0332(17) 0.0329(14) -0.0012(12) -0.0029(11) -0.0057(12)
N4 0.0286(15) 0.0310(16) 0.0336(14) 0.0032(13) -0.0026(11) -0.0014(11)
N5 0.0352(15) 0.048(2) 0.0339(15) -0.0032(14) 0.0007(11) 0.0014(14)
N6 0.0332(15) 0.055(2) 0.0418(16) 0.0061(15) 0.0083(11) 0.0035(13)
N7 0.0354(15) 0.049(2) 0.0425(16) 0.0076(15) 0.0024(11) 0.0010(14)

loop_
_atom_type_symbol
_atom_type_description
_atom_type_scat_dispersion_real
_atom_type_scat_dispersion_imag
_atom_type_scat_source
C C 0.0033 0.0016 'International Tables Vol C Tables 4.2.6.8 and 6.1.1.4'
H H 0.0000 0.0000 'International Tables Vol C Tables 4.2.6.8 and 6.1.1.4'
N N 0.0061 0.0033 'International Tables Vol C Tables 4.2.6.8 and 6.1.1.4'
O O 0.0106 0.0060 'International Tables Vol C Tables 4.2.6.8 and 6.1.1.4'

loop_
_geom_angle_atom_site_label_1
_geom_angle_atom_site_label_2
_geom_angle_atom_site_label_3
_geom_angle
_geom_angle_site_symmetry_1
_geom_angle_site_symmetry_3
_geom_angle_publ_flag
N1 C1 C2 106.5(2) . . ?
N1 C1 C25 124.4(2) . . ?
C2 C1 C25 129.1(3) . . ?
C1 C2 C3 107.9(3) . . ?
C4 C3 C2 108.6(3) . . ?
C3 C4 N1 106.0(3) . . ?
C3 C4 C5 130.7(3) . . ?
N1 C4 C5 123.2(2) . . ?
C4 C5 C8 110.5(2) . . ?
C4 C5 C6 110.6(2) . . ?
C8 C5 C6 111.8(2) . . ?
C4 C5 C7 108.6(2) . . ?
C8 C5 C7 108.0(2) . . ?
C6 C5 C7 107.2(2) . . ?
C9 C8 N2 106.2(3) . . ?
C9 C8 C5 129.4(3) . . ?
N2 C8 C5 124.1(2) . . ?
C8 C9 C10 108.3(3) . . ?
C11 C10 C9 108.2(3) . . ?
C10 C11 N2 106.3(3) . . ?
C10 C11 C12 129.6(3) . . ?
N2 C11 C12 123.9(2) . . ?
C14 C12 C11 111.4(2) . . ?
C14 C12 C13 109.6(2) . . ?
C11 C12 C13 108.7(2) . . ?
C14 C12 C38 108.6(2) . . ?
C11 C12 C38 108.9(2) . . ?
C13 C12 C38 109.6(3) . . ?
C15 C14 N3 106.5(3) . . ?
C15 C14 C12 131.6(3) . . ?
N3 C14 C12 121.7(2) . . ?
C14 C15 C16 108.0(3) . . ?
C17 C16 C15 108.7(3) . . ?
C16 C17 N3 106.3(3) . . ?
C16 C17 C18 131.5(3) . . ?
N3 C17 C18 122.2(2) . . ?
C17 C18 C21 109.7(2) . . ?
C17 C18 C19 110.6(2) . . ?
C21 C18 C19 110.9(2) . . ?
C17 C18 C20 108.8(2) . . ?
C21 C18 C20 109.0(2) . . ?
C19 C18 C20 107.7(2) . . ?
C22 C21 N4 106.7(2) . . ?
C22 C21 C18 131.4(3) . . ?
N4 C21 C18 121.9(2) . . ?
C21 C22 C23 108.0(2) . . ?
C24 C23 C22 108.3(3) . . ?
C23 C24 N4 106.6(2) . . ?
C23 C24 C25 131.7(3) . . ?
N4 C24 C25 121.4(2) . . ?
C24 C25 C1 112.7(2) . . ?
C24 C25 C26 108.8(2) . . ?
C1 C25 C26 107.7(2) . . ?
C24 C25 C27 108.7(2) . . ?
C1 C25 C27 109.1(2) . . ?
C26 C25 C27 109.7(2) . . ?
C28 C27 C25 114.6(2) . . ?
C29 C28 C27 114.2(2) . . ?
C28 C29 C30 112.7(2) . . ?
C31 C30 C29 115.3(3) . . ?
N5 C31 C30 111.2(3) . . ?
N5 C32 C33 105.9(3) . . ?
C32 C33 N7 108.0(3) . . ?
C32 C33 C34 129.0(3) . . ?
N7 C33 C34 122.7(3) . . ?
C33 C34 C35 111.7(3) . . ?
C36 C35 C34 115.5(3) . . ?
C35 C36 C37 112.0(3) . . ?
C36 C37 C38 113.7(3) . . ?
C37 C38 C12 114.7(2) . . ?
C1 N1 C4 110.9(2) . . ?
C11 N2 C8 111.0(2) . . ?
C14 N3 C17 110.6(2) . . ?
C24 N4 C21 110.3(2) . . ?
C32 N5 N6 110.6(3) . . ?
C32 N5 C31 127.4(3) . . ?
N6 N5 C31 121.6(3) . . ?
N7 N6 N5 106.6(2) . . ?
N6 N7 C33 108.9(2) . . ?

loop_
_geom_bond_atom_site_label_1
_geom_bond_atom_site_label_2
_geom_bond_distance
_geom_bond_site_symmetry_2
_geom_bond_publ_flag
C39 O2 1.430(3) . ?
C40 O1 1.435(3) . ?
C1 N1 1.374(4) . ?
C1 C2 1.378(4) . ?
C1 C25 1.515(4) . ?
C2 C3 1.406(4) . ?
C3 C4 1.375(4) . ?
C4 N1 1.381(4) . ?
C4 C5 1.512(4) . ?
C5 C8 1.517(4) . ?
C5 C6 1.531(4) . ?
C5 C7 1.540(4) . ?
C8 C9 1.358(4) . ?
C8 N2 1.384(4) . ?
C9 C10 1.413(4) . ?
C10 C11 1.366(4) . ?
C11 N2 1.367(4) . ?
C11 C12 1.519(4) . ?
C12 C14 1.504(4) . ?
C12 C13 1.537(4) . ?
C12 C38 1.555(4) . ?
C14 C15 1.376(4) . ?
C14 N3 1.378(4) . ?
C15 C16 1.417(4) . ?
C16 C17 1.363(4) . ?
C17 N3 1.393(4) . ?
C17 C18 1.509(4) . ?
C18 C21 1.512(4) . ?
C18 C19 1.535(4) . ?
C18 C20 1.536(4) . ?
C21 C22 1.370(4) . ?
C21 N4 1.384(3) . ?
C22 C23 1.415(4) . ?
C23 C24 1.370(4) . ?
C24 N4 1.382(3) . ?
C24 C25 1.511(4) . ?
C25 C26 1.537(4) . ?
C25 C27 1.548(4) . ?
C27 C28 1.536(4) . ?
C28 C29 1.518(4) . ?
C29 C30 1.520(4) . ?
C30 C31 1.520(4) . ?
C31 N5 1.478(4) . ?
C32 N5 1.339(4) . ?
C32 C33 1.347(4) . ?
C33 N7 1.362(4) . ?
C33 C34 1.486(4) . ?
C34 C35 1.536(4) . ?
C35 C36 1.512(5) . ?
C36 C37 1.528(4) . ?
C37 C38 1.533(4) . ?
N5 N6 1.343(3) . ?
N6 N7 1.320(4) . ?

loop_
_geom_hbond_atom_site_label_D
_geom_hbond_atom_site_label_H
_geom_hbond_atom_site_label_A
_geom_hbond_distance_DH
_geom_hbond_distance_HA
_geom_hbond_distance_DA
_geom_hbond_angle_DHA
_geom_hbond_site_symmetry_A
N2 H902 O1 0.88(3) 2.21(3) 3.060(3) 165(3) .
N4 H904 O2 0.99(3) 2.10(3) 3.078(3) 169(3) 6_656
N3 H903 O2 0.91(3) 2.16(3) 3.061(3) 171(3) 6_656
N1 H901 O1 0.85(3) 2.19(3) 3.017(3) 164(3) .
O2 H802 N7 0.98(4) 1.95(4) 2.866(3) 154(4) .

loop_
_geom_torsion_atom_site_label_1
_geom_torsion_atom_site_label_2
_geom_torsion_atom_site_label_3
_geom_torsion_atom_site_label_4
_geom_torsion
_geom_torsion_site_symmetry_1
_geom_torsion_site_symmetry_2
_geom_torsion_site_symmetry_3
_geom_torsion_site_symmetry_4
_geom_torsion_publ_flag
N1 C1 C2 C3 -0.5(3) . . . . ?
C25 C1 C2 C3 -178.6(3) . . . . ?
C1 C2 C3 C4 -0.6(3) . . . . ?
C2 C3 C4 N1 1.5(3) . . . . ?
C2 C3 C4 C5 -175.3(3) . . . . ?
C3 C4 C5 C8 106.3(3) . . . . ?
N1 C4 C5 C8 -69.9(3) . . . . ?
C3 C4 C5 C6 -129.3(3) . . . . ?
N1 C4 C5 C6 54.4(4) . . . . ?
C3 C4 C5 C7 -12.0(4) . . . . ?
N1 C4 C5 C7 171.7(3) . . . . ?
C4 C5 C8 C9 -95.2(4) . . . . ?
C6 C5 C8 C9 141.2(3) . . . . ?
C7 C5 C8 C9 23.5(4) . . . . ?
C4 C5 C8 N2 78.4(3) . . . . ?
C6 C5 C8 N2 -45.2(4) . . . . ?
C7 C5 C8 N2 -163.0(3) . . . . ?
N2 C8 C9 C10 -0.2(3) . . . . ?
C5 C8 C9 C10 174.3(3) . . . . ?
C8 C9 C10 C11 0.1(4) . . . . ?
C9 C10 C11 N2 0.1(3) . . . . ?
C9 C10 C11 C12 176.7(3) . . . . ?
C10 C11 C12 C14 164.1(3) . . . . ?
N2 C11 C12 C14 -19.9(4) . . . . ?
C10 C11 C12 C13 -75.0(4) . . . . ?
N2 C11 C12 C13 101.0(3) . . . . ?
C10 C11 C12 C38 44.4(4) . . . . ?
N2 C11 C12 C38 -139.6(3) . . . . ?
C11 C12 C14 C15 116.0(3) . . . . ?
C13 C12 C14 C15 -4.4(4) . . . . ?
C38 C12 C14 C15 -124.1(3) . . . . ?
C11 C12 C14 N3 -70.2(3) . . . . ?
C13 C12 C14 N3 169.4(3) . . . . ?
C38 C12 C14 N3 49.8(3) . . . . ?
N3 C14 C15 C16 -0.4(3) . . . . ?
C12 C14 C15 C16 174.2(3) . . . . ?
C14 C15 C16 C17 -0.1(3) . . . . ?
C15 C16 C17 N3 0.5(3) . . . . ?
C15 C16 C17 C18 178.1(3) . . . . ?
C16 C17 C18 C21 -102.4(3) . . . . ?
N3 C17 C18 C21 75.0(3) . . . . ?
C16 C17 C18 C19 135.0(3) . . . . ?
N3 C17 C18 C19 -47.7(3) . . . . ?
C16 C17 C18 C20 16.8(4) . . . . ?
N3 C17 C18 C20 -165.8(2) . . . . ?
C17 C18 C21 C22 102.7(4) . . . . ?
C19 C18 C21 C22 -134.8(3) . . . . ?
C20 C18 C21 C22 -16.4(4) . . . . ?
C17 C18 C21 N4 -74.2(3) . . . . ?
C19 C18 C21 N4 48.3(4) . . . . ?
C20 C18 C21 N4 166.7(3) . . . . ?
N4 C21 C22 C23 -0.7(3) . . . . ?
C18 C21 C22 C23 -177.9(3) . . . . ?
C21 C22 C23 C24 0.4(3) . . . . ?
C22 C23 C24 N4 0.1(3) . . . . ?
C22 C23 C24 C25 -173.8(3) . . . . ?
C23 C24 C25 C1 -111.3(3) . . . . ?
N4 C24 C25 C1 75.6(3) . . . . ?
C23 C24 C25 C26 8.1(4) . . . . ?
N4 C24 C25 C26 -165.0(3) . . . . ?
C23 C24 C25 C27 127.6(3) . . . . ?
N4 C24 C25 C27 -45.5(4) . . . . ?
N1 C1 C25 C24 6.1(4) . . . . ?
C2 C1 C25 C24 -176.1(3) . . . . ?
N1 C1 C25 C26 -113.9(3) . . . . ?
C2 C1 C25 C26 63.8(4) . . . . ?
N1 C1 C25 C27 127.0(3) . . . . ?
C2 C1 C25 C27 -55.2(4) . . . . ?
C24 C25 C27 C28 -59.3(3) . . . . ?
C1 C25 C27 C28 177.5(2) . . . . ?
C26 C25 C27 C28 59.7(3) . . . . ?
C25 C27 C28 C29 156.9(2) . . . . ?
C27 C28 C29 C30 -72.8(3) . . . . ?
C28 C29 C30 C31 -178.2(3) . . . . ?
C29 C30 C31 N5 -172.7(3) . . . . ?
N5 C32 C33 N7 0.4(3) . . . . ?
N5 C32 C33 C34 174.2(3) . . . . ?
C32 C33 C34 C35 -70.3(4) . . . . ?
N7 C33 C34 C35 102.7(3) . . . . ?
C33 C34 C35 C36 171.3(3) . . . . ?
C34 C35 C36 C37 178.1(3) . . . . ?
C35 C36 C37 C38 70.8(4) . . . . ?
C36 C37 C38 C12 -154.8(3) . . . . ?
C14 C12 C38 C37 56.7(3) . . . . ?
C11 C12 C38 C37 178.1(3) . . . . ?
C13 C12 C38 C37 -63.0(3) . . . . ?
C2 C1 N1 C4 1.4(3) . . . . ?
C25 C1 N1 C4 179.6(2) . . . . ?
C3 C4 N1 C1 -1.8(3) . . . . ?
C5 C4 N1 C1 175.2(3) . . . . ?
C10 C11 N2 C8 -0.3(3) . . . . ?
C12 C11 N2 C8 -177.1(3) . . . . ?
C9 C8 N2 C11 0.3(3) . . . . ?
C5 C8 N2 C11 -174.5(3) . . . . ?
C15 C14 N3 C17 0.7(3) . . . . ?
C12 C14 N3 C17 -174.5(2) . . . . ?
C16 C17 N3 C14 -0.7(3) . . . . ?
C18 C17 N3 C14 -178.7(2) . . . . ?
C23 C24 N4 C21 -0.5(3) . . . . ?
C25 C24 N4 C21 174.1(3) . . . . ?
C22 C21 N4 C24 0.7(3) . . . . ?
C18 C21 N4 C24 178.3(3) . . . . ?
C33 C32 N5 N6 -0.8(3) . . . . ?
C33 C32 N5 C31 -173.5(3) . . . . ?
C30 C31 N5 C32 73.4(4) . . . . ?
C30 C31 N5 N6 -98.6(3) . . . . ?
C32 N5 N6 N7 0.9(3) . . . . ?
C31 N5 N6 N7 174.1(2) . . . . ?
N5 N6 N7 C33 -0.7(3) . . . . ?
C32 C33 N7 N6 0.2(3) . . . . ?
C34 C33 N7 N6 -174.1(3) . . . . ?
